data_7246557
loop_
_publ_author_name
'Tseng, Hsuan-Jung'
'Kuo, Liang-Mou'
'Tsai, Yu-Chi'
'Hu, Hao-Chun'
'Chen, Po-Jen'
'Chien, Su-Ying'
'Sheu, Jyh-Horng'
'Sung, Ping-Jyun'

_publ_section_title
;
 Sinulariaone A: a novel diterpenoid with a 13-membered carbocyclic
 skeleton from an octocoral Sinularia species
;
_journal_issue 15
_journal_name_full 'RSC Advances'
_journal_page_first 10408
_journal_page_last 10413
_journal_paper_doi 10.1039/D3RA01589K
_journal_volume 13
_journal_year 2023
_chemical_formula_sum 'C20 H35 Cl O4'
_chemical_formula_weight 374.93
_chemical_name_systematic 'Chlorofurancembranoid B'
_space_group_crystal_system triclinic
_space_group_IT_number 1
_space_group_name_Hall 'P 1'
_space_group_name_H-M_alt 'P 1'
_atom_sites_solution_hydrogens geom
_audit_creation_method SHELXL-2019/1
_audit_update_record
;
2022-09-22 deposited with the CCDC.	2023-03-27 downloaded from the CCDC.
;
_cell_angle_alpha 97.3100(13)
_cell_angle_beta 99.4725(13)
_cell_angle_gamma 107.4541(12)
_cell_formula_units_Z 2
_cell_length_a 10.1046(4)
_cell_length_b 10.4180(3)
_cell_length_c 10.9661(4)
_cell_measurement_reflns_used 9921
_cell_measurement_temperature 200(2)
_cell_measurement_theta_max 29.08
_cell_measurement_theta_min 2.46
_cell_volume 1066.93(7)
_computing_cell_refinement 'SAINT V8.40B (Bruker AXS LLC, 2019)'
_computing_data_collection 'Bruker Instrument Service vV6.2.16'
_computing_data_reduction 'SAINT V8.40B (Bruker AXS LLC, 2019)'
_computing_molecular_graphics 'Bruker APEX4'
_computing_publication_material 'Bruker APEX4'
_computing_structure_refinement 'SHELXL-2019/1 (Sheldrick, 2019)'
_computing_structure_solution 'SHELXT (Sheldrick 2015)'
_diffrn_ambient_temperature 200(2)
_diffrn_measured_fraction_theta_full 1.000
_diffrn_measured_fraction_theta_max 1.000
_diffrn_measurement_device_type 'Bruker D8 VENTURE'
_diffrn_measurement_method '\f and \w scans'
_diffrn_radiation_type MoK\a
_diffrn_radiation_wavelength 0.71073
_diffrn_reflns_av_R_equivalents 0.0457
_diffrn_reflns_av_unetI/netI 0.0508
_diffrn_reflns_Laue_measured_fraction_full 1.000
_diffrn_reflns_Laue_measured_fraction_max 1.000
_diffrn_reflns_limit_h_max 14
_diffrn_reflns_limit_h_min -14
_diffrn_reflns_limit_k_max 14
_diffrn_reflns_limit_k_min -14
_diffrn_reflns_limit_l_max 15
_diffrn_reflns_limit_l_min -15
_diffrn_reflns_number 38323
_diffrn_reflns_point_group_measured_fraction_full 0.999
_diffrn_reflns_point_group_measured_fraction_max 0.997
_diffrn_reflns_theta_full 25.242
_diffrn_reflns_theta_max 29.998
_diffrn_reflns_theta_min 1.917
_exptl_absorpt_coefficient_mu 0.199
_exptl_absorpt_correction_T_max 0.9602
_exptl_absorpt_correction_T_min 0.9137
_exptl_absorpt_correction_type multi-scan
_exptl_absorpt_process_details
; 
Krause, L., Herbst-Irmer, R., Sheldrick, G. M., Stalke, D. (2015). 
"Comparison of silver and molybdenum microfocus X-ray sources for 
single-crystal structure determination" 
J. Appl. Cryst. 48, 3-10. 
doi:10.1107/S1600576714022985 
;
_exptl_crystal_colour colourless
_exptl_crystal_density_diffrn 1.167
_exptl_crystal_description lath
_exptl_crystal_F_000 408
_exptl_crystal_size_max 0.388
_exptl_crystal_size_mid 0.145
_exptl_crystal_size_min 0.028
_refine_diff_density_max 0.492
_refine_diff_density_min -0.292
_refine_diff_density_rms 0.055
_refine_ls_abs_structure_details
; 
 Flack x determined using 3412 quotients [(I+)-(I-)]/[(I+)+(I-)] 
 (Parsons, Flack and Wagner, Acta Cryst. B69 (2013) 249-259). 
;
_refine_ls_abs_structure_Flack -0.01(3)
_refine_ls_extinction_coef 0.052(5)
_refine_ls_extinction_expression Fc^*^=kFc[1+0.001xFc^2^\l^3^/sin(2\q)]^-1/4^
_refine_ls_extinction_method 'SHELXL-2019/1 (Sheldrick 2019)'
_refine_ls_goodness_of_fit_ref 1.086
_refine_ls_hydrogen_treatment constr
_refine_ls_matrix_type full
_refine_ls_number_parameters 468
_refine_ls_number_reflns 12414
_refine_ls_number_restraints 3
_refine_ls_restrained_S_all 1.086
_refine_ls_R_factor_all 0.0946
_refine_ls_R_factor_gt 0.0561
_refine_ls_shift/su_max 0.000
_refine_ls_shift/su_mean 0.000
_refine_ls_structure_factor_coef Fsqd
_refine_ls_weighting_details 'w=1/[\s^2^(Fo^2^)+(0.0461P)^2^+0.5664P] where P=(Fo^2^+2Fc^2^)/3'
_refine_ls_weighting_scheme calc
_refine_ls_wR_factor_gt 0.1188
_refine_ls_wR_factor_ref 0.1511
_reflns_Friedel_coverage 0.994
_reflns_Friedel_fraction_full 0.997
_reflns_Friedel_fraction_max 0.993
_reflns_number_gt 8865
_reflns_number_total 12414
_reflns_threshold_expression 'I > 2\s(I)'
_cod_data_source_file d3ra01589k2.cif
_cod_data_source_block ic21663
_cod_database_code 7246557
_shelx_shelxl_version_number 2019/1
_shelx_space_group_comment
; 
The symmetry employed for this shelxl refinement is uniquely defined 
by the following loop, which should always be used as a source of 
symmetry information in preference to the above space-group names. 
They are only intended as comments. 
;
_shelx_estimated_absorpt_t_min 0.927
_shelx_estimated_absorpt_t_max 0.994

loop_
_space_group_symop_operation_xyz
'x, y, z'

loop_
_atom_site_label
_atom_site_type_symbol
_atom_site_fract_x
_atom_site_fract_y
_atom_site_fract_z
_atom_site_U_iso_or_equiv
_atom_site_adp_type
_atom_site_occupancy
_atom_site_site_symmetry_order
_atom_site_calc_flag
_atom_site_refinement_flags_posn
_atom_site_refinement_flags_adp
_atom_site_refinement_flags_occupancy
_atom_site_disorder_assembly
_atom_site_disorder_group
Cl1 Cl 1.15071(13) 0.16896(13) 0.82375(13) 0.0615(4) Uani 1 1 d . . . . .
O1 O 0.8346(3) 0.5980(3) 0.5570(3) 0.0470(7) Uani 1 1 d . . . . .
H1 H 0.749925 0.583111 0.520999 0.070 Uiso 1 1 calc R U . . .
O2 O 1.0534(3) 0.5169(4) 0.5638(3) 0.0508(8) Uani 1 1 d . . . . .
H2 H 1.009363 0.550108 0.511564 0.076 Uiso 1 1 calc R U . . .
O3 O 0.7659(3) 0.0151(3) 0.5912(3) 0.0382(6) Uani 1 1 d . . . . .
O4 O 0.4954(3) 0.0373(3) 0.5168(3) 0.0466(7) Uani 1 1 d . . . . .
H4 H 0.560345 0.045782 0.476403 0.070 Uiso 1 1 calc R U . . .
C1 C 0.6452(4) 0.4343(4) 0.7611(4) 0.0362(8) Uani 1 1 d . . . . .
C2 C 0.7664(4) 0.5189(4) 0.7424(4) 0.0385(8) Uani 1 1 d . . . . .
H2A H 0.810783 0.600760 0.803375 0.046 Uiso 1 1 calc R U . . .
C3 C 0.8401(4) 0.4998(4) 0.6371(4) 0.0369(8) Uani 1 1 d . . . . .
H3 H 0.792158 0.405378 0.586183 0.044 Uiso 1 1 calc R U . . .
C4 C 1.0010(4) 0.5234(4) 0.6779(4) 0.0381(9) Uani 1 1 d . . . . .
C5 C 1.0303(4) 0.4108(4) 0.7430(4) 0.0382(8) Uani 1 1 d . . . . .
H5A H 1.132037 0.442505 0.784946 0.046 Uiso 1 1 calc R U . . .
H5B H 0.974709 0.398301 0.809523 0.046 Uiso 1 1 calc R U . . .
C6 C 0.9962(4) 0.2722(4) 0.6592(4) 0.0385(9) Uani 1 1 d . . . . .
H6A H 1.073813 0.274228 0.614185 0.046 Uiso 1 1 calc R U . . .
H6B H 0.907719 0.253559 0.595547 0.046 Uiso 1 1 calc R U . . .
C7 C 0.9778(4) 0.1577(4) 0.7346(4) 0.0393(9) Uani 1 1 d . . . . .
H7 H 0.920783 0.175442 0.797225 0.047 Uiso 1 1 calc R U . . .
C8 C 0.9003(5) 0.0113(4) 0.6602(4) 0.0403(9) Uani 1 1 d . . . . .
C9 C 0.8556(5) -0.0881(5) 0.7488(5) 0.0489(11) Uani 1 1 d . . . . .
H9A H 0.837648 -0.183766 0.707688 0.059 Uiso 1 1 calc R U . . .
H9B H 0.929270 -0.065284 0.827106 0.059 Uiso 1 1 calc R U . . .
C10 C 0.7194(5) -0.0673(4) 0.7759(4) 0.0448(10) Uani 1 1 d . . . . .
H10A H 0.658889 -0.148544 0.801909 0.054 Uiso 1 1 calc R U . . .
H10B H 0.740044 0.014529 0.841833 0.054 Uiso 1 1 calc R U . . .
C11 C 0.6501(5) -0.0475(4) 0.6487(4) 0.0397(9) Uani 1 1 d . . . . .
H11 H 0.595484 -0.140170 0.596462 0.048 Uiso 1 1 calc R U . . .
C12 C 0.5512(4) 0.0384(4) 0.6460(4) 0.0373(8) Uani 1 1 d . . . . .
C13 C 0.6296(4) 0.1864(4) 0.7176(4) 0.0378(8) Uani 1 1 d . . . . .
H13A H 0.633544 0.187490 0.808548 0.045 Uiso 1 1 calc R U . . .
H13B H 0.728573 0.213346 0.705671 0.045 Uiso 1 1 calc R U . . .
C14 C 0.5649(4) 0.2951(4) 0.6793(4) 0.0361(8) Uani 1 1 d . . . . .
H14A H 0.567268 0.300601 0.590183 0.043 Uiso 1 1 calc R U . . .
H14B H 0.464422 0.267546 0.686943 0.043 Uiso 1 1 calc R U . . .
C15 C 0.5833(4) 0.4802(4) 0.8697(4) 0.0412(9) Uani 1 1 d . . . . .
H15 H 0.659049 0.560351 0.926655 0.049 Uiso 1 1 calc R U . . .
C16 C 0.4590(5) 0.5283(5) 0.8210(5) 0.0526(11) Uani 1 1 d . . . . .
H16A H 0.492653 0.606608 0.779976 0.079 Uiso 1 1 calc R U . . .
H16B H 0.419117 0.555754 0.891653 0.079 Uiso 1 1 calc R U . . .
H16C H 0.385719 0.453449 0.760197 0.079 Uiso 1 1 calc R U . . .
C17 C 0.5358(5) 0.3704(5) 0.9477(4) 0.0501(11) Uani 1 1 d . . . . .
H17A H 0.456791 0.293067 0.895651 0.075 Uiso 1 1 calc R U . . .
H17B H 0.504924 0.408892 1.019923 0.075 Uiso 1 1 calc R U . . .
H17C H 0.615277 0.338859 0.977787 0.075 Uiso 1 1 calc R U . . .
C18 C 1.0809(5) 0.6627(5) 0.7620(6) 0.0557(13) Uani 1 1 d . . . . .
H18A H 1.183364 0.680275 0.772482 0.084 Uiso 1 1 calc R U . . .
H18B H 1.055348 0.663348 0.844415 0.084 Uiso 1 1 calc R U . . .
H18C H 1.055362 0.734043 0.723118 0.084 Uiso 1 1 calc R U . . .
C19 C 0.9784(6) -0.0345(5) 0.5653(5) 0.0542(12) Uani 1 1 d . . . . .
H19A H 0.920301 -0.125236 0.516443 0.081 Uiso 1 1 calc R U . . .
H19B H 1.068965 -0.038829 0.609660 0.081 Uiso 1 1 calc R U . . .
H19C H 0.996381 0.031169 0.508423 0.081 Uiso 1 1 calc R U . . .
C20 C 0.4219(5) -0.0307(5) 0.6966(5) 0.0498(11) Uani 1 1 d . . . . .
H20A H 0.353434 0.018641 0.684300 0.075 Uiso 1 1 calc R U . . .
H20B H 0.451119 -0.029534 0.786618 0.075 Uiso 1 1 calc R U . . .
H20C H 0.377691 -0.125647 0.651591 0.075 Uiso 1 1 calc R U . . .
Cl2 Cl 0.72895(13) 0.80729(13) 0.11155(12) 0.0599(3) Uani 1 1 d . . . . .
O5 O 0.3174(4) 0.5509(5) 0.5239(3) 0.0670(11) Uani 1 1 d . . . . .
H5 H 0.241569 0.556370 0.542369 0.100 Uiso 1 1 calc R U . . .
O6 O 0.5705(3) 0.6116(3) 0.4872(3) 0.0426(7) Uani 1 1 d . . . . .
H6 H 0.536730 0.588404 0.549199 0.064 Uiso 1 1 calc R U . . .
O7 O 0.5126(3) 1.0253(3) 0.2677(3) 0.0420(7) Uani 1 1 d . . . . .
O8 O 0.2575(4) 1.0352(3) 0.3401(3) 0.0493(8) Uani 1 1 d . . . . .
H8 H 0.326723 1.029321 0.390526 0.074 Uiso 1 1 calc R U . . .
C21 C 0.1100(4) 0.5956(4) 0.2587(4) 0.0395(9) Uani 1 1 d . . . . .
C22 C 0.1967(4) 0.5328(4) 0.3104(4) 0.0418(9) Uani 1 1 d . . . . .
H22 H 0.169578 0.436760 0.281840 0.050 Uiso 1 1 calc R U . . .
C23 C 0.3314(4) 0.5965(5) 0.4080(4) 0.0397(9) Uani 1 1 d . . . . .
H23 H 0.355057 0.698355 0.422640 0.048 Uiso 1 1 calc R U . . .
C24 C 0.4600(4) 0.5599(4) 0.3741(4) 0.0366(8) Uani 1 1 d . . . . .
C25 C 0.5149(4) 0.6290(4) 0.2702(4) 0.0391(9) Uani 1 1 d . . . . .
H25A H 0.434362 0.606847 0.197353 0.047 Uiso 1 1 calc R U . . .
H25B H 0.584473 0.588057 0.243012 0.047 Uiso 1 1 calc R U . . .
C26 C 0.5852(5) 0.7842(4) 0.3018(4) 0.0375(8) Uani 1 1 d . . . . .
H26A H 0.530317 0.824958 0.352542 0.045 Uiso 1 1 calc R U . . .
H26B H 0.682228 0.806791 0.353114 0.045 Uiso 1 1 calc R U . . .
C27 C 0.5935(5) 0.8462(4) 0.1841(4) 0.0390(8) Uani 1 1 d . . . . .
H27 H 0.500462 0.799847 0.123367 0.047 Uiso 1 1 calc R U . . .
C28 C 0.6193(5) 1.0020(4) 0.2017(4) 0.0417(9) Uani 1 1 d . . . . .
C29 C 0.5821(6) 1.0443(5) 0.0756(5) 0.0542(12) Uani 1 1 d . . . . .
H29A H 0.609027 0.991358 0.007965 0.065 Uiso 1 1 calc R U . . .
H29B H 0.630549 1.143254 0.080381 0.065 Uiso 1 1 calc R U . . .
C30 C 0.4213(6) 1.0110(5) 0.0527(4) 0.0524(11) Uani 1 1 d . . . . .
H30A H 0.388726 1.066437 -0.004996 0.063 Uiso 1 1 calc R U . . .
H30B H 0.371196 0.912633 0.017467 0.063 Uiso 1 1 calc R U . . .
C31 C 0.3984(5) 1.0490(4) 0.1832(4) 0.0442(10) Uani 1 1 d . . . . .
H31 H 0.413459 1.149549 0.199439 0.053 Uiso 1 1 calc R U . . .
C32 C 0.2573(5) 0.9760(4) 0.2158(4) 0.0429(9) Uani 1 1 d . . . . .
C33 C 0.2302(5) 0.8203(4) 0.2020(4) 0.0442(10) Uani 1 1 d . . . . .
H33A H 0.182809 0.776449 0.113701 0.053 Uiso 1 1 calc R U . . .
H33B H 0.323043 0.805054 0.218909 0.053 Uiso 1 1 calc R U . . .
C34 C 0.1398(4) 0.7488(4) 0.2884(4) 0.0413(9) Uani 1 1 d . . . . .
H34A H 0.190374 0.784783 0.377237 0.050 Uiso 1 1 calc R U . . .
H34B H 0.048921 0.768291 0.276945 0.050 Uiso 1 1 calc R U . . .
C35 C -0.0296(5) 0.5160(5) 0.1657(5) 0.0488(10) Uani 1 1 d . . . . .
H35 H -0.045153 0.573996 0.102360 0.059 Uiso 1 1 calc R U . . .
C36 C -0.0343(6) 0.3789(6) 0.0944(5) 0.0639(14) Uani 1 1 d . . . . .
H36A H 0.048193 0.392119 0.055361 0.096 Uiso 1 1 calc R U . . .
H36B H -0.121631 0.340693 0.028988 0.096 Uiso 1 1 calc R U . . .
H36C H -0.032371 0.315491 0.153002 0.096 Uiso 1 1 calc R U . . .
C37 C -0.1504(5) 0.4959(6) 0.2369(5) 0.0606(14) Uani 1 1 d . . . . .
H37A H -0.140295 0.435864 0.297234 0.091 Uiso 1 1 calc R U . . .
H37B H -0.241773 0.454094 0.177015 0.091 Uiso 1 1 calc R U . . .
H37C H -0.146360 0.584893 0.282107 0.091 Uiso 1 1 calc R U . . .
C38 C 0.4275(6) 0.4059(5) 0.3391(5) 0.0560(12) Uani 1 1 d . . . . .
H38A H 0.515832 0.386184 0.335601 0.084 Uiso 1 1 calc R U . . .
H38B H 0.362293 0.371331 0.256591 0.084 Uiso 1 1 calc R U . . .
H38C H 0.383320 0.361093 0.402479 0.084 Uiso 1 1 calc R U . . .
C39 C 0.7627(5) 1.0874(5) 0.2825(5) 0.0532(11) Uani 1 1 d . . . . .
H39A H 0.768238 1.183797 0.297964 0.080 Uiso 1 1 calc R U . . .
H39B H 0.837448 1.077598 0.239083 0.080 Uiso 1 1 calc R U . . .
H39C H 0.775342 1.056190 0.362910 0.080 Uiso 1 1 calc R U . . .
C40 C 0.1372(6) 1.0046(6) 0.1313(6) 0.0634(14) Uani 1 1 d . . . . .
H40A H 0.047539 0.963949 0.156584 0.095 Uiso 1 1 calc R U . . .
H40B H 0.129558 0.964546 0.043526 0.095 Uiso 1 1 calc R U . . .
H40C H 0.157661 1.103823 0.139586 0.095 Uiso 1 1 calc R U . . .

loop_
_atom_site_aniso_label
_atom_site_aniso_U_11
_atom_site_aniso_U_22
_atom_site_aniso_U_33
_atom_site_aniso_U_23
_atom_site_aniso_U_13
_atom_site_aniso_U_12
Cl1 0.0461(6) 0.0583(7) 0.0789(9) 0.0250(6) -0.0053(6) 0.0205(5)
O1 0.0361(15) 0.0541(18) 0.063(2) 0.0321(15) 0.0145(14) 0.0223(14)
O2 0.0391(16) 0.070(2) 0.063(2) 0.0367(17) 0.0248(15) 0.0286(15)
O3 0.0361(15) 0.0414(15) 0.0401(15) 0.0091(12) 0.0107(12) 0.0150(12)
O4 0.0424(17) 0.062(2) 0.0327(15) 0.0001(13) 0.0053(12) 0.0185(15)
C1 0.0314(19) 0.039(2) 0.043(2) 0.0111(16) 0.0087(16) 0.0159(16)
C2 0.035(2) 0.0351(19) 0.049(2) 0.0101(17) 0.0116(17) 0.0138(16)
C3 0.0304(19) 0.0360(19) 0.049(2) 0.0175(17) 0.0106(17) 0.0135(15)
C4 0.0295(19) 0.040(2) 0.051(2) 0.0182(17) 0.0124(17) 0.0145(16)
C5 0.032(2) 0.039(2) 0.046(2) 0.0125(17) 0.0081(16) 0.0136(16)
C6 0.038(2) 0.040(2) 0.042(2) 0.0139(17) 0.0109(17) 0.0161(17)
C7 0.038(2) 0.039(2) 0.046(2) 0.0143(17) 0.0059(17) 0.0191(17)
C8 0.043(2) 0.037(2) 0.048(2) 0.0108(17) 0.0104(18) 0.0211(17)
C9 0.054(3) 0.040(2) 0.059(3) 0.018(2) 0.011(2) 0.021(2)
C10 0.052(3) 0.037(2) 0.048(2) 0.0156(18) 0.014(2) 0.0122(19)
C11 0.040(2) 0.0337(19) 0.043(2) 0.0052(16) 0.0118(17) 0.0087(16)
C12 0.036(2) 0.040(2) 0.0322(19) 0.0018(15) 0.0062(15) 0.0100(16)
C13 0.033(2) 0.038(2) 0.041(2) 0.0020(16) 0.0037(16) 0.0124(16)
C14 0.0292(19) 0.040(2) 0.039(2) 0.0075(16) 0.0070(15) 0.0119(16)
C15 0.036(2) 0.045(2) 0.046(2) 0.0041(18) 0.0121(17) 0.0161(17)
C16 0.055(3) 0.060(3) 0.058(3) 0.016(2) 0.023(2) 0.033(2)
C17 0.054(3) 0.059(3) 0.044(2) 0.013(2) 0.015(2) 0.023(2)
C18 0.034(2) 0.037(2) 0.093(4) 0.015(2) 0.005(2) 0.0090(18)
C19 0.053(3) 0.054(3) 0.066(3) 0.011(2) 0.018(2) 0.030(2)
C20 0.042(2) 0.048(3) 0.053(3) 0.002(2) 0.018(2) 0.005(2)
Cl2 0.0619(8) 0.0601(7) 0.0656(8) 0.0093(6) 0.0352(6) 0.0210(6)
O5 0.0377(18) 0.121(3) 0.059(2) 0.052(2) 0.0183(16) 0.031(2)
O6 0.0310(14) 0.0501(17) 0.0498(17) 0.0177(14) 0.0054(12) 0.0162(13)
O7 0.0491(17) 0.0413(15) 0.0417(15) 0.0124(12) 0.0155(13) 0.0186(13)
O8 0.053(2) 0.0507(18) 0.0494(18) 0.0068(14) 0.0120(15) 0.0258(16)
C21 0.0304(19) 0.047(2) 0.043(2) 0.0163(18) 0.0097(16) 0.0106(17)
C22 0.031(2) 0.041(2) 0.052(2) 0.0155(18) 0.0078(18) 0.0083(16)
C23 0.0305(19) 0.047(2) 0.045(2) 0.0183(18) 0.0084(16) 0.0130(17)
C24 0.0288(19) 0.0341(19) 0.046(2) 0.0094(16) 0.0035(16) 0.0109(15)
C25 0.038(2) 0.0346(19) 0.045(2) 0.0058(16) 0.0101(17) 0.0128(16)
C26 0.042(2) 0.0348(19) 0.038(2) 0.0090(15) 0.0131(17) 0.0127(16)
C27 0.039(2) 0.040(2) 0.039(2) 0.0072(16) 0.0154(17) 0.0106(17)
C28 0.044(2) 0.038(2) 0.045(2) 0.0142(17) 0.0187(18) 0.0099(17)
C29 0.065(3) 0.055(3) 0.049(3) 0.024(2) 0.022(2) 0.019(2)
C30 0.068(3) 0.052(3) 0.044(2) 0.022(2) 0.016(2) 0.023(2)
C31 0.055(3) 0.037(2) 0.046(2) 0.0152(18) 0.010(2) 0.0204(19)
C32 0.047(2) 0.042(2) 0.045(2) 0.0123(18) 0.0100(19) 0.0215(19)
C33 0.047(2) 0.040(2) 0.048(2) 0.0113(18) 0.015(2) 0.0145(19)
C34 0.035(2) 0.047(2) 0.048(2) 0.0172(19) 0.0097(17) 0.0174(18)
C35 0.034(2) 0.060(3) 0.049(2) 0.013(2) 0.0022(18) 0.0113(19)
C36 0.052(3) 0.077(4) 0.053(3) 0.000(3) 0.006(2) 0.014(3)
C37 0.030(2) 0.071(3) 0.069(3) -0.001(3) 0.009(2) 0.006(2)
C38 0.054(3) 0.037(2) 0.077(3) 0.014(2) 0.008(3) 0.016(2)
C39 0.052(3) 0.042(2) 0.058(3) 0.008(2) 0.017(2) 0.002(2)
C40 0.061(3) 0.067(3) 0.068(3) 0.024(3) 0.004(3) 0.031(3)

loop_
_atom_type_symbol
_atom_type_description
_atom_type_scat_dispersion_real
_atom_type_scat_dispersion_imag
_atom_type_scat_source
C C 0.0033 0.0016 'International Tables Vol C Tables 4.2.6.8 and 6.1.1.4'
H H 0.0000 0.0000 'International Tables Vol C Tables 4.2.6.8 and 6.1.1.4'
Cl Cl 0.1484 0.1585 'International Tables Vol C Tables 4.2.6.8 and 6.1.1.4'
O O 0.0106 0.0060 'International Tables Vol C Tables 4.2.6.8 and 6.1.1.4'

loop_
_geom_angle_atom_site_label_1
_geom_angle_atom_site_label_2
_geom_angle_atom_site_label_3
_geom_angle
_geom_angle_site_symmetry_1
_geom_angle_site_symmetry_3
_geom_angle_publ_flag
C11 O3 C8 111.3(3) . . ?
C2 C1 C14 123.7(4) . . ?
C2 C1 C15 118.7(4) . . ?
C14 C1 C15 117.6(3) . . ?
C1 C2 C3 127.8(4) . . ?
O1 C3 C2 110.8(3) . . ?
O1 C3 C4 103.5(3) . . ?
C2 C3 C4 115.3(4) . . ?
O2 C4 C18 109.0(4) . . ?
O2 C4 C5 107.2(3) . . ?
C18 C4 C5 109.7(4) . . ?
O2 C4 C3 106.1(3) . . ?
C18 C4 C3 112.3(3) . . ?
C5 C4 C3 112.3(3) . . ?
C6 C5 C4 116.2(4) . . ?
C5 C6 C7 111.7(3) . . ?
C6 C7 C8 116.5(3) . . ?
C6 C7 Cl1 109.1(3) . . ?
C8 C7 Cl1 110.0(3) . . ?
O3 C8 C19 108.0(4) . . ?
O3 C8 C9 103.6(3) . . ?
C19 C8 C9 114.9(4) . . ?
O3 C8 C7 105.2(3) . . ?
C19 C8 C7 113.4(4) . . ?
C9 C8 C7 110.8(4) . . ?
C10 C9 C8 103.4(3) . . ?
C11 C10 C9 101.7(4) . . ?
O3 C11 C10 105.5(3) . . ?
O3 C11 C12 108.8(3) . . ?
C10 C11 C12 118.3(3) . . ?
O4 C12 C20 104.6(3) . . ?
O4 C12 C11 107.8(3) . . ?
C20 C12 C11 110.1(4) . . ?
O4 C12 C13 110.6(3) . . ?
C20 C12 C13 111.9(3) . . ?
C11 C12 C13 111.5(3) . . ?
C14 C13 C12 116.0(3) . . ?
C1 C14 C13 111.3(3) . . ?
C1 C15 C17 113.6(4) . . ?
C1 C15 C16 110.4(4) . . ?
C17 C15 C16 109.6(4) . . ?
C28 O7 C31 111.4(3) . . ?
C22 C21 C34 123.5(4) . . ?
C22 C21 C35 121.9(4) . . ?
C34 C21 C35 114.6(4) . . ?
C21 C22 C23 127.5(4) . . ?
O5 C23 C22 111.2(3) . . ?
O5 C23 C24 104.3(3) . . ?
C22 C23 C24 114.3(4) . . ?
O6 C24 C25 108.0(3) . . ?
O6 C24 C38 108.6(3) . . ?
C25 C24 C38 109.9(4) . . ?
O6 C24 C23 105.3(3) . . ?
C25 C24 C23 112.8(3) . . ?
C38 C24 C23 112.0(4) . . ?
C24 C25 C26 116.8(3) . . ?
C27 C26 C25 111.8(3) . . ?
C26 C27 C28 116.1(3) . . ?
C26 C27 Cl2 109.6(3) . . ?
C28 C27 Cl2 109.3(3) . . ?
O7 C28 C39 107.1(4) . . ?
O7 C28 C29 103.5(4) . . ?
C39 C28 C29 115.1(4) . . ?
O7 C28 C27 105.6(3) . . ?
C39 C28 C27 113.5(4) . . ?
C29 C28 C27 111.0(4) . . ?
C28 C29 C30 103.6(4) . . ?
C31 C30 C29 102.5(4) . . ?
O7 C31 C30 105.0(4) . . ?
O7 C31 C32 108.8(3) . . ?
C30 C31 C32 119.3(4) . . ?
O8 C32 C31 108.9(4) . . ?
O8 C32 C40 105.0(4) . . ?
C31 C32 C40 109.4(4) . . ?
O8 C32 C33 111.3(4) . . ?
C31 C32 C33 111.3(4) . . ?
C40 C32 C33 110.7(4) . . ?
C34 C33 C32 115.4(4) . . ?
C21 C34 C33 110.5(4) . . ?
C36 C35 C21 114.8(4) . . ?
C36 C35 C37 110.3(4) . . ?
C21 C35 C37 108.5(4) . . ?

loop_
_geom_bond_atom_site_label_1
_geom_bond_atom_site_label_2
_geom_bond_distance
_geom_bond_site_symmetry_2
_geom_bond_publ_flag
Cl1 C7 1.818(4) . ?
O1 C3 1.438(5) . ?
O2 C4 1.437(5) . ?
O3 C11 1.443(5) . ?
O3 C8 1.456(5) . ?
O4 C12 1.433(5) . ?
C1 C2 1.341(6) . ?
C1 C14 1.513(6) . ?
C1 C15 1.522(6) . ?
C2 C3 1.497(6) . ?
C3 C4 1.548(5) . ?
C4 C18 1.523(7) . ?
C4 C5 1.525(5) . ?
C5 C6 1.519(6) . ?
C6 C7 1.519(5) . ?
C7 C8 1.537(6) . ?
C8 C19 1.518(6) . ?
C8 C9 1.529(6) . ?
C9 C10 1.526(7) . ?
C10 C11 1.521(6) . ?
C11 C12 1.529(6) . ?
C12 C20 1.520(6) . ?
C12 C13 1.542(6) . ?
C13 C14 1.536(5) . ?
C15 C17 1.525(6) . ?
C15 C16 1.529(6) . ?
Cl2 C27 1.811(4) . ?
O5 C23 1.427(5) . ?
O6 C24 1.445(5) . ?
O7 C28 1.455(5) . ?
O7 C31 1.458(5) . ?
O8 C32 1.423(5) . ?
C21 C22 1.338(6) . ?
C21 C34 1.514(6) . ?
C21 C35 1.526(6) . ?
C22 C23 1.495(6) . ?
C23 C24 1.547(6) . ?
C24 C25 1.517(6) . ?
C24 C38 1.521(6) . ?
C25 C26 1.526(5) . ?
C26 C27 1.519(6) . ?
C27 C28 1.545(6) . ?
C28 C39 1.510(7) . ?
C28 C29 1.526(6) . ?
C29 C30 1.527(8) . ?
C30 C31 1.509(6) . ?
C31 C32 1.525(7) . ?
C32 C40 1.528(7) . ?
C32 C33 1.544(6) . ?
C33 C34 1.530(6) . ?
C35 C36 1.523(7) . ?
C35 C37 1.531(7) . ?
